data_7234729
loop_
_publ_author_name
'Yan Jiao'
'Ming Li'
'Ning Wang'
'Tao Lu'
'Liang Zhou'
'Yan Huang'
'Zhiyun Lu'
'Daibing Luo'
'Xuemei Pu'

_publ_section_title
;
 A facile color-tuning strategy for constructing a library of Ir(iii)
 complexes with fine-tuned phosphorescence from bluish green to red using
 a synergetic substituent effect of -OCH3 and -CN at only the C-ring of
 C/\N ligand
;
_journal_name_full 'Journal of Materials Chemistry C'
_journal_page_first 4269
_journal_page_last 4277
_journal_paper_doi 10.1039/C6TC00153J
_journal_volume 4
_journal_year 2016
_chemical_formula_moiety 'C45 H31 Ir N6 O2'
_chemical_formula_sum 'C45 H31 Ir N6 O2'
_chemical_formula_weight 879.96
_space_group_crystal_system monoclinic
_space_group_IT_number 15
_space_group_name_Hall '-C 2yc'
_space_group_name_H-M_alt 'C 1 2/c 1'
_atom_sites_solution_hydrogens mixed
_atom_sites_solution_primary iterative
_cell_angle_alpha 90
_cell_angle_beta 137.444(16)
_cell_angle_gamma 90
_cell_formula_units_Z 4
_cell_length_a 24.588(2)
_cell_length_b 14.8019(5)
_cell_length_c 18.5369(15)
_cell_measurement_reflns_used 4255
_cell_measurement_temperature 140.00(10)
_cell_measurement_theta_max 29.0972
_cell_measurement_theta_min 2.8864
_cell_volume 4562.7(15)
_computing_cell_refinement
;
CrysAlisPro, Agilent Technologies,
Version 1.171.35.21 (release 20-01-2012 CrysAlis171 .NET)
(compiled Jan 23 2012,18:06:46)
;
_computing_data_collection
;
CrysAlisPro, Agilent Technologies,
Version 1.171.35.21 (release 20-01-2012 CrysAlis171 .NET)
(compiled Jan 23 2012,18:06:46)
;
_computing_data_reduction
;
CrysAlisPro, Agilent Technologies,
Version 1.171.35.21 (release 20-01-2012 CrysAlis171 .NET)
(compiled Jan 23 2012,18:06:46)
;
_computing_molecular_graphics 'Olex2 (Dolomanov et al., 2009)'
_computing_publication_material 'Olex2 (Dolomanov et al., 2009)'
_computing_structure_refinement 'ShelXL (Sheldrick, 2008)'
_computing_structure_solution
;
Superflip (Palatinus & Chapuis, 2007;Palatinus & van der Lee, 2008;
Palatinus et al., 2012)
;
_diffrn_ambient_temperature 140.00(10)
_diffrn_detector_area_resol_mean 16.0874
_diffrn_measured_fraction_theta_full 0.996
_diffrn_measured_fraction_theta_max 0.997
_diffrn_measurement_details
;
#__ type_ start__ end____ width___ exp.time_
  1 omega  -13.00   16.00   1.0000    2.0000
omega____ theta____ kappa____ phi______ frames
    -      -17.5174 -100.0000   -4.0000 29

#__ type_ start__ end____ width___ exp.time_
  2 omega  -93.00  -52.00   1.0000    2.0000
omega____ theta____ kappa____ phi______ frames
    -      -17.5174 -178.0000    0.0000 41

#__ type_ start__ end____ width___ exp.time_
  3 omega  -58.00    8.00   1.0000    2.0000
omega____ theta____ kappa____ phi______ frames
    -      -17.5174  110.0000  -94.0000 66

#__ type_ start__ end____ width___ exp.time_
  4 omega  -14.00   92.00   1.0000    2.0000
omega____ theta____ kappa____ phi______ frames
    -       19.3143    0.0000  -30.0000 106
;
_diffrn_measurement_device_type 'Xcalibur, Eos'
_diffrn_measurement_method '\w scans'
_diffrn_orient_matrix_UB_11 -0.0326069000
_diffrn_orient_matrix_UB_12 0.0308781000
_diffrn_orient_matrix_UB_13 -0.0303763000
_diffrn_orient_matrix_UB_21 -0.0259432000
_diffrn_orient_matrix_UB_22 -0.0336049000
_diffrn_orient_matrix_UB_23 -0.0395537000
_diffrn_orient_matrix_UB_31 -0.0090177000
_diffrn_orient_matrix_UB_32 -0.0146823000
_diffrn_orient_matrix_UB_33 0.0266888000
_diffrn_radiation_monochromator graphite
_diffrn_radiation_type MoK\a
_diffrn_radiation_wavelength 0.71073
_diffrn_reflns_av_R_equivalents 0.0401
_diffrn_reflns_av_unetI/netI 0.0536
_diffrn_reflns_Laue_measured_fraction_full 0.996
_diffrn_reflns_Laue_measured_fraction_max 0.997
_diffrn_reflns_limit_h_max 30
_diffrn_reflns_limit_h_min -30
_diffrn_reflns_limit_k_max 15
_diffrn_reflns_limit_k_min -18
_diffrn_reflns_limit_l_max 23
_diffrn_reflns_limit_l_min -23
_diffrn_reflns_number 10329
_diffrn_reflns_point_group_measured_fraction_full 0.996
_diffrn_reflns_point_group_measured_fraction_max 0.997
_diffrn_reflns_theta_full 25.242
_diffrn_reflns_theta_max 26.371
_diffrn_reflns_theta_min 2.892
_diffrn_source 'Enhance (Mo) X-ray Source'
_exptl_absorpt_coefficient_mu 2.965
_exptl_absorpt_correction_T_max 1.00000
_exptl_absorpt_correction_T_min 0.64899
_exptl_absorpt_correction_type multi-scan
_exptl_absorpt_process_details
;
CrysAlisPro, Agilent Technologies,
Version 1.171.35.21 (release 20-01-2012 CrysAlis171 .NET)
(compiled Jan 23 2012,18:06:46)
Empirical absorption correction using spherical harmonics,
 implemented in SCALE3 ABSPACK scaling algorithm.
;
_exptl_crystal_colour colorless
_exptl_crystal_density_diffrn 1.281
_exptl_crystal_description block
_exptl_crystal_F_000 1744
_exptl_crystal_size_max 0.3
_exptl_crystal_size_mid 0.25
_exptl_crystal_size_min 0.2
_refine_diff_density_max 2.322
_refine_diff_density_min -1.505
_refine_diff_density_rms 0.118
_refine_ls_extinction_coef .
_refine_ls_extinction_method none
_refine_ls_goodness_of_fit_ref 1.079
_refine_ls_hydrogen_treatment mixed
_refine_ls_matrix_type full
_refine_ls_number_parameters 218
_refine_ls_number_reflns 4654
_refine_ls_number_restraints 0
_refine_ls_restrained_S_all 1.079
_refine_ls_R_factor_all 0.0415
_refine_ls_R_factor_gt 0.0362
_refine_ls_shift/su_max 0.002
_refine_ls_shift/su_mean 0.000
_refine_ls_structure_factor_coef Fsqd
_refine_ls_weighting_details
;
 w=1/[\s^2^(Fo^2^)+(0.0461P)^2^+1.6370P]
 where P=(Fo^2^+2Fc^2^)/3
;
_refine_ls_weighting_scheme calc
_refine_ls_wR_factor_gt 0.0870
_refine_ls_wR_factor_ref 0.0894
_reflns_Friedel_coverage 0.000
_reflns_Friedel_fraction_full .
_reflns_Friedel_fraction_max .
_reflns_number_gt 4206
_reflns_number_total 4654
_reflns_threshold_expression 'I > 2\s(I)'
_cod_data_source_file J-Mater-Chem-C-2016-4-4269.cif
_cod_data_source_block 130911_s2_lm
_cod_original_cell_volume 4562.8(11)
_cod_database_code 7234729
_chemical_oxdiff_formula C12H20N2O3Ir2
_shelx_space_group_comment
;
The symmetry employed for this shelxl refinement is uniquely defined
by the following loop, which should always be used as a source of
symmetry information in preference to the above space-group names.
They are only intended as comments.
;
_shelx_estimated_absorpt_t_max 0.589
_shelx_estimated_absorpt_t_min 0.470
_reflns_odcompleteness_completeness 99.79
_reflns_odcompleteness_iscentric 1
_reflns_odcompleteness_theta 26.32
_olex2_refinement_description
;
1. Fixed Uiso
 At 1.2 times of:
  All C(H) groups
 At 1.5 times of:
  All C(H,H,H) groups
2. Uiso/Uaniso restraints and constraints
Uanis(C20) = Uanis(C19) = Uanis(C18) = Uanis(C17) = Uanis(C16) = Uanis(C15)
3.a Aromatic/amide H refined with riding coordinates:
 C4(H4), C5(H5), C6(H6), C7(H7), C10(H10), C12(H12), C13(H13), C16(H16),
 C17(H17), C18(H18), C19(H19), C20(H20)
3.b Idealised Me refined as rotating group:
 C23(H23a,H23b,H23c)
;

loop_
_space_group_symop_operation_xyz
'x, y, z'
'-x, y, -z+1/2'
'x+1/2, y+1/2, z'
'-x+1/2, y+1/2, -z+1/2'
'-x, -y, -z'
'x, -y, z-1/2'
'-x+1/2, -y+1/2, -z'
'x+1/2, -y+1/2, z-1/2'

loop_
_atom_site_label
_atom_site_type_symbol
_atom_site_fract_x
_atom_site_fract_y
_atom_site_fract_z
_atom_site_U_iso_or_equiv
_atom_site_adp_type
_atom_site_occupancy
_atom_site_site_symmetry_order
_atom_site_calc_flag
_atom_site_refinement_flags_posn
_atom_site_refinement_flags_adp
_atom_site_refinement_flags_occupancy
_atom_site_disorder_assembly
_atom_site_disorder_group
Ir1 Ir 0.5000 0.64042(2) 0.2500 0.02041(9) Uani 1 2 d S T P . .
O1 O 0.41057(17) 0.5362(2) 0.1593(2) 0.0315(7) Uani 1 1 d . . . . .
N1 N 0.50414(19) 0.6466(2) 0.3638(3) 0.0214(7) Uani 1 1 d . . . . .
N2 N 0.5639(2) 0.6910(3) 0.5228(3) 0.0264(8) Uani 1 1 d . . . . .
N3 N 0.7413(3) 0.9487(4) 0.3633(4) 0.0591(14) Uani 1 1 d . . . . .
C1 C 0.5647(2) 0.6938(3) 0.4496(3) 0.0240(9) Uani 1 1 d . . . . .
C2 C 0.4598(2) 0.6125(3) 0.3777(3) 0.0243(9) Uani 1 1 d . . . . .
C3 C 0.4977(3) 0.6399(3) 0.4781(3) 0.0245(9) Uani 1 1 d . . . . .
C4 C 0.4690(3) 0.6134(3) 0.5176(4) 0.0303(10) Uani 1 1 d . . . . .
H4 H 0.4963 0.6294 0.5874 0.036 Uiso 1 1 calc R . . . .
C5 C 0.4002(3) 0.5635(3) 0.4516(4) 0.0344(11) Uani 1 1 d . . . . .
H5 H 0.3790 0.5445 0.4760 0.041 Uiso 1 1 calc R . . . .
C6 C 0.3599(2) 0.5397(3) 0.3488(3) 0.0324(10) Uani 1 1 d . . . . .
H6 H 0.3113 0.5061 0.3045 0.039 Uiso 1 1 calc R . . . .
C7 C 0.3890(2) 0.5635(3) 0.3103(3) 0.0275(9) Uani 1 1 d . . . . .
H7 H 0.3615 0.5471 0.2405 0.033 Uiso 1 1 calc R . . . .
C8 C 0.6126(2) 0.7466(3) 0.4456(3) 0.0246(9) Uani 1 1 d . . . . .
C9 C 0.5853(2) 0.7334(3) 0.3464(3) 0.0220(8) Uani 1 1 d . . . . .
C10 C 0.6216(2) 0.7873(3) 0.3294(3) 0.0278(10) Uani 1 1 d . . . . .
H10 H 0.6045 0.7824 0.2640 0.033 Uiso 1 1 calc R . . . .
C11 C 0.6819(3) 0.8474(3) 0.4059(4) 0.0320(11) Uani 1 1 d . . . . .
C12 C 0.7096(3) 0.8565(3) 0.5034(4) 0.0372(12) Uani 1 1 d . . . . .
H12 H 0.7524 0.8969 0.5560 0.045 Uiso 1 1 calc R . . . .
C13 C 0.6740(3) 0.8060(4) 0.5228(3) 0.0357(11) Uani 1 1 d . . . . .
H13 H 0.6915 0.8120 0.5885 0.043 Uiso 1 1 calc R . . . .
C14 C 0.7162(3) 0.9040(4) 0.3839(4) 0.0414(12) Uani 1 1 d . . . . .
C15 C 0.6180(4) 0.7320(5) 0.6257(5) 0.0694(8) Uani 1 1 d . . . . .
C16 C 0.6971(4) 0.7046(5) 0.7051(4) 0.0694(8) Uani 1 1 d . . . . .
H16 H 0.7159 0.6577 0.6929 0.083 Uiso 1 1 calc R . . . .
C17 C 0.7493(4) 0.7478(5) 0.8050(5) 0.0694(8) Uani 1 1 d . . . . .
H17 H 0.8046 0.7317 0.8607 0.083 Uiso 1 1 calc R . . . .
C18 C 0.7202(4) 0.8125(5) 0.8207(5) 0.0694(8) Uani 1 1 d . . . . .
H18 H 0.7562 0.8402 0.8890 0.083 Uiso 1 1 calc R . . . .
C19 C 0.6436(4) 0.8397(5) 0.7459(5) 0.0694(8) Uani 1 1 d . . . . .
H19 H 0.6257 0.8859 0.7600 0.083 Uiso 1 1 calc R . . . .
C20 C 0.5901(4) 0.7972(5) 0.6446(5) 0.0694(8) Uani 1 1 d . . . . .
H20 H 0.5349 0.8139 0.5900 0.083 Uiso 1 1 calc R . . . .
C21 C 0.4241(3) 0.4550(4) 0.1763(4) 0.0374(11) Uani 1 1 d . . . . .
C22 C 0.5000 0.4130(5) 0.2500 0.0415(17) Uani 1 2 d S T P . .
H22 H 0.5000 0.346(4) 0.2500 0.020(16) Uiso 1 2 d S T P . .
C23 C 0.3508(4) 0.3945(4) 0.1119(5) 0.0597(17) Uani 1 1 d . . . . .
H23A H 0.3333 0.3935 0.1453 0.090 Uiso 1 1 calc GR . . . .
H23B H 0.3645 0.3331 0.1099 0.090 Uiso 1 1 calc GR . . . .
H23C H 0.3073 0.4180 0.0391 0.090 Uiso 1 1 calc GR . . . .

loop_
_atom_site_aniso_label
_atom_site_aniso_U_11
_atom_site_aniso_U_22
_atom_site_aniso_U_33
_atom_site_aniso_U_23
_atom_site_aniso_U_13
_atom_site_aniso_U_12
Ir1 0.02004(12) 0.02432(14) 0.01907(13) 0.000 0.01509(11) 0.000
O1 0.0315(15) 0.040(2) 0.0215(14) -0.0054(15) 0.0190(14) -0.0105(15)
N1 0.0184(16) 0.0244(19) 0.0215(17) -0.0034(14) 0.0147(15) -0.0016(14)
N2 0.0319(18) 0.030(2) 0.0223(17) -0.0039(16) 0.0215(16) -0.0056(17)
N3 0.051(3) 0.061(3) 0.067(3) 0.008(3) 0.044(3) -0.014(3)
C1 0.025(2) 0.024(2) 0.0207(19) 0.0001(18) 0.0164(18) -0.0003(18)
C2 0.024(2) 0.028(2) 0.024(2) 0.0039(19) 0.0188(19) -0.0001(18)
C3 0.026(2) 0.027(2) 0.023(2) -0.0005(18) 0.0187(19) 0.0001(18)
C4 0.036(2) 0.035(3) 0.026(2) 0.002(2) 0.025(2) 0.001(2)
C5 0.037(2) 0.042(3) 0.039(2) 0.006(2) 0.033(2) 0.000(2)
C6 0.026(2) 0.038(3) 0.035(2) 0.011(2) 0.023(2) 0.003(2)
C7 0.027(2) 0.030(3) 0.029(2) 0.003(2) 0.0222(19) -0.0012(19)
C8 0.0190(18) 0.030(2) 0.0197(19) -0.0012(18) 0.0127(17) -0.0035(18)
C9 0.0184(18) 0.025(2) 0.0215(19) 0.0038(18) 0.0142(17) 0.0034(17)
C10 0.0214(19) 0.036(3) 0.024(2) 0.006(2) 0.0164(18) 0.0008(19)
C11 0.022(2) 0.037(3) 0.033(2) 0.007(2) 0.019(2) -0.0025(19)
C12 0.029(2) 0.041(3) 0.031(2) -0.004(2) 0.019(2) -0.015(2)
C13 0.034(2) 0.042(3) 0.025(2) -0.001(2) 0.020(2) -0.009(2)
C14 0.035(2) 0.044(3) 0.040(3) 0.003(3) 0.026(2) -0.008(2)
C15 0.0791(18) 0.080(2) 0.0470(14) -0.0290(15) 0.0459(14) -0.0370(18)
C16 0.0791(18) 0.080(2) 0.0470(14) -0.0290(15) 0.0459(14) -0.0370(18)
C17 0.0791(18) 0.080(2) 0.0470(14) -0.0290(15) 0.0459(14) -0.0370(18)
C18 0.0791(18) 0.080(2) 0.0470(14) -0.0290(15) 0.0459(14) -0.0370(18)
C19 0.0791(18) 0.080(2) 0.0470(14) -0.0290(15) 0.0459(14) -0.0370(18)
C20 0.0791(18) 0.080(2) 0.0470(14) -0.0290(15) 0.0459(14) -0.0370(18)
C21 0.053(3) 0.038(3) 0.030(2) -0.015(2) 0.033(2) -0.017(2)
C22 0.060(5) 0.036(4) 0.039(4) 0.000 0.040(4) 0.000
C23 0.086(5) 0.052(4) 0.058(4) -0.023(3) 0.058(4) -0.032(4)

loop_
_atom_type_symbol
_atom_type_description
_atom_type_scat_dispersion_real
_atom_type_scat_dispersion_imag
_atom_type_scat_source
C C 0.0033 0.0016 'International Tables Vol C Tables 4.2.6.8 and 6.1.1.4'
H H 0.0000 0.0000 'International Tables Vol C Tables 4.2.6.8 and 6.1.1.4'
Ir Ir -1.4442 7.9887 'International Tables Vol C Tables 4.2.6.8 and 6.1.1.4'
N N 0.0061 0.0033 'International Tables Vol C Tables 4.2.6.8 and 6.1.1.4'
O O 0.0106 0.0060 'International Tables Vol C Tables 4.2.6.8 and 6.1.1.4'

loop_
_geom_angle_atom_site_label_1
_geom_angle_atom_site_label_2
_geom_angle_atom_site_label_3
_geom_angle
_geom_angle_site_symmetry_1
_geom_angle_site_symmetry_3
O1 Ir1 O1 87.95(18) 2_655 .
N1 Ir1 O1 88.88(12) . 2_655
N1 Ir1 O1 94.84(12) . .
N1 Ir1 O1 88.88(12) 2_655 .
N1 Ir1 O1 94.84(12) 2_655 2_655
N1 Ir1 N1 174.84(19) . 2_655
C9 Ir1 O1 174.31(12) 2_655 2_655
C9 Ir1 O1 174.31(12) . .
C9 Ir1 O1 90.00(15) . 2_655
C9 Ir1 O1 90.00(15) 2_655 .
C9 Ir1 N1 96.58(14) . 2_655
C9 Ir1 N1 96.58(14) 2_655 .
C9 Ir1 N1 79.81(14) 2_655 2_655
C9 Ir1 N1 79.81(14) . .
C9 Ir1 C9 92.5(2) . 2_655
C21 O1 Ir1 125.2(3) . .
C1 N1 Ir1 114.9(3) . .
C1 N1 C2 108.3(3) . .
C2 N1 Ir1 136.8(3) . .
C1 N2 C3 107.0(3) . .
C1 N2 C15 129.1(4) . .
C3 N2 C15 123.9(4) . .
N1 C1 N2 110.4(3) . .
N1 C1 C8 117.3(3) . .
N2 C1 C8 131.8(4) . .
N1 C2 C3 107.4(4) . .
C7 C2 N1 131.5(4) . .
C7 C2 C3 121.1(4) . .
N2 C3 C2 106.9(4) . .
N2 C3 C4 131.7(4) . .
C2 C3 C4 121.3(4) . .
C3 C4 H4 121.5 . .
C5 C4 C3 117.0(4) . .
C5 C4 H4 121.5 . .
C4 C5 H5 119.1 . .
C4 C5 C6 121.7(4) . .
C6 C5 H5 119.1 . .
C5 C6 H6 119.2 . .
C7 C6 C5 121.6(4) . .
C7 C6 H6 119.2 . .
C2 C7 H7 121.5 . .
C6 C7 C2 117.1(4) . .
C6 C7 H7 121.5 . .
C9 C8 C1 111.0(3) . .
C13 C8 C1 126.3(4) . .
C13 C8 C9 122.6(4) . .
C8 C9 Ir1 115.8(3) . .
C10 C9 Ir1 128.2(3) . .
C10 C9 C8 116.0(4) . .
C9 C10 H10 119.4 . .
C11 C10 C9 121.2(4) . .
C11 C10 H10 119.4 . .
C10 C11 C12 121.7(4) . .
C10 C11 C14 119.5(4) . .
C12 C11 C14 118.7(4) . .
C11 C12 H12 120.5 . .
C13 C12 C11 119.0(4) . .
C13 C12 H12 120.5 . .
C8 C13 C12 119.3(4) . .
C8 C13 H13 120.3 . .
C12 C13 H13 120.3 . .
N3 C14 C11 178.0(6) . .
C16 C15 N2 119.7(6) . .
C20 C15 N2 119.4(6) . .
C20 C15 C16 120.9(6) . .
C15 C16 H16 120.9 . .
C15 C16 C17 118.3(7) . .
C17 C16 H16 120.9 . .
C16 C17 H17 120.3 . .
C18 C17 C16 119.4(7) . .
C18 C17 H17 120.3 . .
C17 C18 H18 118.1 . .
C19 C18 C17 123.8(6) . .
C19 C18 H18 118.1 . .
C18 C19 H19 121.1 . .
C18 C19 C20 117.7(7) . .
C20 C19 H19 121.1 . .
C15 C20 C19 119.9(7) . .
C15 C20 H20 120.0 . .
C19 C20 H20 120.0 . .
O1 C21 C22 126.8(5) . .
O1 C21 C23 115.8(5) . .
C22 C21 C23 117.4(5) . .
C21 C22 C21 127.6(7) 2_655 .
C21 C22 H22 116.2(4) 2_655 .
C21 C22 H22 116.2(4) . .
C21 C23 H23A 109.5 . .
C21 C23 H23B 109.5 . .
C21 C23 H23C 109.5 . .
H23A C23 H23B 109.5 . .
H23A C23 H23C 109.5 . .
H23B C23 H23C 109.5 . .

loop_
_geom_bond_atom_site_label_1
_geom_bond_atom_site_label_2
_geom_bond_distance
_geom_bond_site_symmetry_2
Ir1 O1 2.144(3) 2_655
Ir1 O1 2.144(3) .
Ir1 N1 2.038(3) 2_655
Ir1 N1 2.038(3) .
Ir1 C9 1.991(4) .
Ir1 C9 1.991(4) 2_655
O1 C21 1.225(6) .
N1 C1 1.321(5) .
N1 C2 1.386(5) .
N2 C1 1.373(5) .
N2 C3 1.388(5) .
N2 C15 1.427(6) .
N3 C14 1.145(6) .
C1 C8 1.460(5) .
C2 C3 1.395(6) .
C2 C7 1.384(6) .
C3 C4 1.395(6) .
C4 H4 0.9500 .
C4 C5 1.361(6) .
C5 H5 0.9500 .
C5 C6 1.398(6) .
C6 H6 0.9500 .
C6 C7 1.376(5) .
C7 H7 0.9500 .
C8 C9 1.431(5) .
C8 C13 1.384(6) .
C9 C10 1.395(5) .
C10 H10 0.9500 .
C10 C11 1.380(6) .
C11 C12 1.390(7) .
C11 C14 1.445(6) .
C12 H12 0.9500 .
C12 C13 1.387(6) .
C13 H13 0.9500 .
C15 C16 1.377(9) .
C15 C20 1.371(9) .
C16 H16 0.9500 .
C16 C17 1.408(7) .
C17 H17 0.9500 .
C17 C18 1.350(9) .
C18 H18 0.9500 .
C18 C19 1.335(10) .
C19 H19 0.9500 .
C19 C20 1.419(8) .
C20 H20 0.9500 .
C21 C22 1.406(6) .
C21 C23 1.519(7) .
C22 C21 1.406(6) 2_655
C22 H22 0.99(6) .
C23 H23A 0.9800 .
C23 H23B 0.9800 .
C23 H23C 0.9800 .

loop_
_geom_torsion_atom_site_label_1
_geom_torsion_atom_site_label_2
_geom_torsion_atom_site_label_3
_geom_torsion_atom_site_label_4
_geom_torsion
_geom_torsion_site_symmetry_1
_geom_torsion_site_symmetry_2
_geom_torsion_site_symmetry_3
_geom_torsion_site_symmetry_4
Ir1 O1 C21 C22 -7.1(6) . . . .
Ir1 O1 C21 C23 171.6(3) . . . .
Ir1 N1 C1 N2 -177.7(3) . . . .
Ir1 N1 C1 C8 9.5(5) . . . .
Ir1 N1 C2 C3 177.6(3) . . . .
Ir1 N1 C2 C7 -5.4(8) . . . .
Ir1 C9 C10 C11 -178.2(3) . . . .
O1 C21 C22 C21 4.1(3) . . . 2_655
N1 C1 C8 C9 -2.5(5) . . . .
N1 C1 C8 C13 174.4(4) . . . .
N1 C2 C3 N2 0.6(5) . . . .
N1 C2 C3 C4 -177.7(4) . . . .
N1 C2 C7 C6 -179.8(4) . . . .
N2 C1 C8 C9 -173.4(4) . . . .
N2 C1 C8 C13 3.5(8) . . . .
N2 C3 C4 C5 179.0(5) . . . .
N2 C15 C16 C17 178.5(5) . . . .
N2 C15 C20 C19 -178.7(6) . . . .
C1 N1 C2 C3 -1.2(5) . . . .
C1 N1 C2 C7 175.9(5) . . . .
C1 N2 C3 C2 0.2(5) . . . .
C1 N2 C3 C4 178.2(5) . . . .
C1 N2 C15 C16 -65.0(9) . . . .
C1 N2 C15 C20 116.0(6) . . . .
C1 C8 C9 Ir1 -5.9(5) . . . .
C1 C8 C9 C10 174.1(4) . . . .
C1 C8 C13 C12 -175.0(4) . . . .
C2 N1 C1 N2 1.4(5) . . . .
C2 N1 C1 C8 -171.4(4) . . . .
C2 C3 C4 C5 -3.3(7) . . . .
C3 N2 C1 N1 -1.0(5) . . . .
C3 N2 C1 C8 170.4(4) . . . .
C3 N2 C15 C16 115.8(6) . . . .
C3 N2 C15 C20 -63.1(8) . . . .
C3 C2 C7 C6 -3.1(6) . . . .
C3 C4 C5 C6 0.1(7) . . . .
C4 C5 C6 C7 1.6(7) . . . .
C5 C6 C7 C2 -0.1(7) . . . .
C7 C2 C3 N2 -176.9(4) . . . .
C7 C2 C3 C4 4.9(7) . . . .
C8 C9 C10 C11 1.9(6) . . . .
C9 C8 C13 C12 1.5(7) . . . .
C9 C10 C11 C12 0.6(7) . . . .
C9 C10 C11 C14 -178.0(4) . . . .
C10 C11 C12 C13 -2.1(7) . . . .
C11 C12 C13 C8 1.0(7) . . . .
C13 C8 C9 Ir1 177.1(3) . . . .
C13 C8 C9 C10 -2.9(6) . . . .
C14 C11 C12 C13 176.5(5) . . . .
C15 N2 C1 N1 179.8(5) . . . .
C15 N2 C1 C8 -8.9(8) . . . .
C15 N2 C3 C2 179.5(5) . . . .
C15 N2 C3 C4 -2.5(8) . . . .
C15 C16 C17 C18 1.9(10) . . . .
C16 C15 C20 C19 2.4(10) . . . .
C16 C17 C18 C19 -1.0(11) . . . .
C17 C18 C19 C20 0.7(11) . . . .
C18 C19 C20 C15 -1.4(10) . . . .
C20 C15 C16 C17 -2.6(10) . . . .
C23 C21 C22 C21 -174.6(4) . . . 2_655
